data_2243377
loop_
_publ_author_name
'Van Trieste III, Gerard P.'
'Zeller, Matthias'
'Zaleski, Curtis M.'

_publ_section_title
;
 Synthesis and crystal structure of a pentacopper(II) 12-metallacrown-4:
 <i>cis</i>-diaquatetrakis(dimethylformamide-\k<i>O</i>)manganese(II)
 tetrakis(\m~3~-<i>N</i>,2-dioxidobenzene-1-carboximidate)pentacopper(II)
 dimethylformamide monosolvate
;
_journal_coeditor_code YK2128
_journal_issue 5
_journal_name_full 'Acta Crystallographica Section E'
_journal_page_first 747
_journal_page_last 751
_journal_paper_doi 10.1107/S2056989020005770
_journal_volume 76
_journal_year 2020
_chemical_formula_iupac '[Mn (C3 H7 N O)4 (H2 O)2] [Cu5 (C7 H4 N O3)4], C3 H7 N O'
_chemical_formula_moiety 'C12 H32 Mn N4 O6 2+, C28 H16 Cu5 N4 O12 2-, C3 H7 N O'
_chemical_formula_sum 'C43 H55 Cu5 Mn N9 O19'
_chemical_formula_weight 1374.60
_chemical_name_systematic
;<i>cis</i>-Diaquatetrakis(dimethylformamide-\k<i>O</i>)manganese(II)
tetrakis(\m~3~-<i>N</i>,2-dioxidobenzene-1-carboximidate)pentacopper(II) dimethylformamide monosolvate
;
_space_group_crystal_system monoclinic
_space_group_IT_number 14
_space_group_name_Hall '-P 2yn'
_space_group_name_H-M_alt 'P 1 21/n 1'
_atom_sites_solution_hydrogens mixed
_atom_sites_solution_primary direct
_atom_sites_solution_secondary difmap
_audit_creation_method SHELXL-2018/1
_cell_angle_alpha 90
_cell_angle_beta 95.1476(18)
_cell_angle_gamma 90
_cell_formula_units_Z 4
_cell_length_a 19.0669(9)
_cell_length_b 14.2943(6)
_cell_length_c 19.3450(8)
_cell_measurement_reflns_used 9700
_cell_measurement_temperature 100(2)
_cell_measurement_theta_max 38.5773
_cell_measurement_theta_min 2.8382
_cell_volume 5251.2(4)
_computing_cell_refinement
;
SAINT (Bruker, 2016)
;
_computing_data_collection
;
APEX3 (Bruker, 2016)
;
_computing_data_reduction
;
SAINT(Bruker, 2016)
;
_computing_molecular_graphics
;
Mercury (Macrae <i>et al.</i>,  2020)
;
_computing_publication_material
;
publCIF (Westrip, 2010)
;
_computing_structure_refinement
;
<i>SHELXL2018/1</i> (Sheldrick, 2015),
<i>SHELXLE Rev859</i> (H\"ubschle <i>et al.</i>,  2011)
;
_computing_structure_solution
;
SHELXS97 (Sheldrick, 2008)
;
_diffrn_ambient_temperature 100(2)
_diffrn_measured_fraction_theta_full 0.996
_diffrn_measured_fraction_theta_max 0.961
_diffrn_measurement_device_type 'Bruker AXS D8 Quest CMOS diffractometer'
_diffrn_measurement_method 'omega and phi scans'
_diffrn_radiation_monochromator 'Triumph curved graphite crystal'
_diffrn_radiation_type MoK\a
_diffrn_radiation_wavelength 0.71073
_diffrn_reflns_av_R_equivalents 0.0432
_diffrn_reflns_av_unetI/netI 0.0526
_diffrn_reflns_limit_h_max 33
_diffrn_reflns_limit_h_min -33
_diffrn_reflns_limit_k_max 25
_diffrn_reflns_limit_k_min -25
_diffrn_reflns_limit_l_max 31
_diffrn_reflns_limit_l_min -33
_diffrn_reflns_number 87027
_diffrn_reflns_theta_full 25.242
_diffrn_reflns_theta_max 38.658
_diffrn_reflns_theta_min 2.692
_diffrn_source 'sealed tube X-ray source'
_exptl_absorpt_coefficient_mu 2.304
_exptl_absorpt_correction_T_max 0.7476
_exptl_absorpt_correction_T_min 0.5820
_exptl_absorpt_correction_type multi-scan
_exptl_absorpt_process_details
;
(<i>SADABS2016/2</i>; Krause <i>et al.</i>,  2015)
;
_exptl_crystal_colour 'dark green'
_exptl_crystal_density_diffrn 1.739
_exptl_crystal_description block
_exptl_crystal_F_000 2792
_exptl_crystal_size_max 0.45
_exptl_crystal_size_mid 0.41
_exptl_crystal_size_min 0.25
_refine_diff_density_max 2.438
_refine_diff_density_min -2.181
_refine_ls_extinction_method none
_refine_ls_goodness_of_fit_ref 1.072
_refine_ls_hydrogen_treatment mixed
_refine_ls_matrix_type full
_refine_ls_number_parameters 1153
_refine_ls_number_reflns 28700
_refine_ls_number_restraints 1810
_refine_ls_restrained_S_all 1.041
_refine_ls_R_factor_all 0.1115
_refine_ls_R_factor_gt 0.0648
_refine_ls_shift/su_max 0.001
_refine_ls_shift/su_mean 0.000
_refine_ls_structure_factor_coef Fsqd
_refine_ls_weighting_details 'w=1/[\s^2^(Fo^2^)+(0.0001P)^2^+29.7569P] where P=(Fo^2^+2Fc^2^)/3'
_refine_ls_weighting_scheme calc
_refine_ls_wR_factor_gt 0.1180
_refine_ls_wR_factor_ref 0.1434
_reflns_number_gt 18767
_reflns_number_total 28700
_reflns_threshold_expression 'I > 2\s(I)'
_cod_data_source_file yk2128sup1.cif
_cod_data_source_block I
_cod_original_sg_symbol_H-M 'P 21/n'
_cod_database_code 2243377
_shelx_space_group_comment
;
The symmetry employed for this shelxl refinement is uniquely defined
by the following loop, which should always be used as a source of
symmetry information in preference to the above space-group names.
They are only intended as comments.
;

loop_
_space_group_symop_operation_xyz
'x, y, z'
'-x+1/2, y+1/2, -z+1/2'
'-x, -y, -z'
'x-1/2, -y-1/2, z-1/2'

loop_
_atom_site_type_symbol
_atom_site_label
_atom_site_fract_x
_atom_site_fract_y
_atom_site_fract_z
_atom_site_U_iso_or_equiv
_atom_site_adp_type
_atom_site_calc_flag
_atom_site_occupancy
_atom_site_disorder_assembly
_atom_site_disorder_group
Cu Cu1 1.000000 0.000000 0.500000 0.01188(8) Uani d 1 . .
Cu Cu2 0.93260(2) -0.11523(3) 0.62324(2) 0.01279(7) Uani d 0.9010(9) A 1
O O1 0.93764(10) -0.00304(15) 0.57089(11) 0.0129(3) Uani d 0.9010(9) A 1
N N1 0.87242(17) 0.0428(3) 0.5582(3) 0.0111(6) Uani d 0.9010(9) A 1
O O2 0.83769(11) -0.06858(15) 0.63222(11) 0.0139(3) Uani d 0.9010(9) A 1
C C1 0.82431(14) 0.00355(19) 0.59223(14) 0.0116(4) Uani d 0.9010(9) A 1
C C2 0.75232(14) 0.0439(2) 0.58686(15) 0.0119(4) Uani d 0.9010(9) A 1
C C3 0.70219(15) -0.0011(2) 0.62449(15) 0.0154(5) Uani d 0.9010(9) A 1
H H3 0.715606 -0.055972 0.649998 0.019 Uiso calc 0.9010(9) A 1
C C4 0.6337(2) 0.0320(3) 0.6257(2) 0.0175(7) Uani d 0.9010(9) A 1
H H4 0.600872 0.000413 0.651515 0.021 Uiso calc 0.9010(9) A 1
C C5 0.61435(18) 0.1129(3) 0.5881(2) 0.0163(6) Uani d 0.9010(9) A 1
H H5 0.568246 0.137661 0.589364 0.020 Uiso calc 0.9010(9) A 1
C C6 0.66184(15) 0.1572(2) 0.54889(15) 0.0142(4) Uani d 0.9010(9) A 1
H H6 0.647143 0.211457 0.523118 0.017 Uiso calc 0.9010(9) A 1
C C7 0.73162(14) 0.12434(19) 0.54601(14) 0.0121(4) Uani d 0.9010(9) A 1
O O3 0.77261(11) 0.17166(15) 0.50602(11) 0.0136(3) Uani d 0.9010(9) A 1
Cu Cu3 0.86525(2) 0.13811(2) 0.48811(2) 0.01182(7) Uani d 0.9010(9) A 1
O O4 0.96260(10) 0.11912(15) 0.47381(11) 0.0135(3) Uani d 0.9010(9) A 1
N N2 0.98210(16) 0.1601(2) 0.41233(15) 0.0136(6) Uani d 0.9010(9) A 1
O O5 0.87361(11) 0.22739(15) 0.41292(11) 0.0137(3) Uani d 0.9010(9) A 1
C C8 0.93312(14) 0.21663(19) 0.38474(14) 0.0125(4) Uani d 0.9010(9) A 1
C C9 0.94586(16) 0.2689(2) 0.32167(15) 0.0132(4) Uani d 0.9010(9) A 1
C C10 0.89277(17) 0.3304(2) 0.29445(15) 0.0168(5) Uani d 0.9010(9) A 1
H H10 0.850788 0.335727 0.317159 0.020 Uiso calc 0.9010(9) A 1
C C11 0.8998(2) 0.3832(3) 0.2359(2) 0.0210(7) Uani d 0.9010(9) A 1
H H11 0.862623 0.423050 0.217913 0.025 Uiso calc 0.9010(9) A 1
C C12 0.9626(3) 0.3775(4) 0.2031(3) 0.0236(8) Uani d 0.9010(9) A 1
H H12 0.968674 0.414714 0.163392 0.028 Uiso calc 0.9010(9) A 1
C C13 1.01514(18) 0.3176(2) 0.22884(18) 0.0221(6) Uani d 0.9010(9) A 1
H H13 1.057372 0.314608 0.206328 0.027 Uiso calc 0.9010(9) A 1
C C14 1.00866(16) 0.2603(2) 0.28744(15) 0.0161(5) Uani d 0.9010(9) A 1
O O6 1.06184(12) 0.20319(17) 0.30490(12) 0.0185(4) Uani d 0.9010(9) A 1
Cu Cu4 0.500000 0.000000 0.500000 0.01170(8) Uani d 1 . .
Cu Cu5 0.36653(2) 0.14212(2) 0.49259(2) 0.01211(6) Uani d 0.9497(8) B 1
O O7 0.46380(10) 0.12115(14) 0.47964(11) 0.0145(3) Uani d 0.9497(8) B 1
N N3 0.48669(13) 0.1680(2) 0.42164(17) 0.0141(5) Uani d 0.9497(8) B 1
O O8 0.37971(11) 0.23815(15) 0.42153(11) 0.0171(4) Uani d 0.9497(8) B 1
C C15 0.44041(13) 0.22865(18) 0.39663(14) 0.0126(4) Uani d 0.9497(8) B 1
C C16 0.45885(14) 0.28759(19) 0.33773(14) 0.0138(4) Uani d 0.9497(8) B 1
C C17 0.40423(15) 0.3424(2) 0.30463(15) 0.0166(5) Uani d 0.9497(8) B 1
H H17 0.359149 0.341905 0.321939 0.020 Uiso calc 0.9497(8) B 1
C C18 0.41498(19) 0.3970(2) 0.2474(2) 0.0217(7) Uani d 0.9497(8) B 1
H H18 0.377609 0.432908 0.225074 0.026 Uiso calc 0.9497(8) B 1
C C19 0.4820(2) 0.3984(5) 0.2231(2) 0.0221(7) Uani d 0.9497(8) B 1
H H19 0.489739 0.434754 0.183429 0.026 Uiso calc 0.9497(8) B 1
C C20 0.53676(16) 0.3479(2) 0.25591(16) 0.0192(5) Uani d 0.9497(8) B 1
H H20 0.582196 0.352367 0.239636 0.023 Uiso calc 0.9497(8) B 1
C C21 0.52693(15) 0.28992(19) 0.31299(15) 0.0154(4) Uani d 0.9497(8) B 1
O O9 0.58291(11) 0.24093(15) 0.33919(11) 0.0167(4) Uani d 0.9497(8) B 1
Cu Cu6 0.57576(2) 0.12989(2) 0.39086(2) 0.01213(6) Uani d 0.9497(8) B 1
O O10 0.56539(10) 0.01070(13) 0.43250(10) 0.0125(3) Uani d 0.9497(8) B 1
N N4 0.62916(14) -0.0390(2) 0.4431(3) 0.0115(4) Uani d 0.9497(8) B 1
O O11 0.66753(10) 0.07989(14) 0.37717(11) 0.0144(3) Uani d 0.9497(8) B 1
C C22 0.67889(13) 0.00222(18) 0.41166(13) 0.0115(4) Uani d 0.9497(8) B 1
C C23 0.74913(13) -0.04172(19) 0.41456(14) 0.0122(4) Uani d 0.9497(8) B 1
C C24 0.79951(14) 0.0024(2) 0.37672(15) 0.0145(4) Uani d 0.9497(8) B 1
H H24 0.786818 0.058142 0.351927 0.017 Uiso calc 0.9497(8) B 1
C C25 0.86714(15) -0.0328(3) 0.37443(19) 0.0166(5) Uani d 0.9497(8) B 1
H H25 0.900091 -0.002402 0.348016 0.020 Uiso calc 0.9497(8) B 1
C C26 0.88563(15) -0.1144(2) 0.41205(17) 0.0173(5) Uani d 0.9497(8) B 1
H H26 0.931656 -0.139508 0.411162 0.021 Uiso calc 0.9497(8) B 1
C C27 0.83747(14) -0.1586(2) 0.45048(15) 0.0159(5) Uani d 0.9497(8) B 1
H H27 0.851464 -0.213495 0.475762 0.019 Uiso calc 0.9497(8) B 1
C C28 0.76769(13) -0.12442(19) 0.45326(14) 0.0136(4) Uani d 0.9497(8) B 1
O O12 0.72610(10) -0.17222(15) 0.49136(11) 0.0159(4) Uani d 0.9497(8) B 1
Cu Cu2B 1.11148(18) 0.0603(2) 0.38816(17) 0.0151(7) Uani d 0.0990(9) A 2
O O1B 1.0274(8) 0.0792(14) 0.4321(9) 0.018(2) Uani d 0.0990(9) A 2
N N1B 0.9811(12) 0.146(2) 0.4009(14) 0.014(2) Uani d 0.0990(9) A 2
O O2B 1.0686(8) 0.1604(13) 0.3283(9) 0.016(2) Uani d 0.0990(9) A 2
C C1B 1.0078(9) 0.1843(15) 0.3481(11) 0.0136(19) Uani d 0.0990(9) A 2
C C2B 0.9674(11) 0.2610(18) 0.3106(13) 0.016(2) Uani d 0.0990(9) A 2
C C3B 0.9973(12) 0.3032(18) 0.2545(12) 0.018(2) Uani d 0.0990(9) A 2
H H3B 1.044539 0.289257 0.246045 0.022 Uiso calc 0.0990(9) A 2
C C4B 0.958(2) 0.366(4) 0.211(2) 0.022(3) Uani d 0.0990(9) A 2
H H4B 0.973348 0.382693 0.167463 0.027 Uiso calc 0.0990(9) A 2
C C5B 0.895(2) 0.403(3) 0.232(2) 0.020(3) Uani d 0.0990(9) A 2
H H5B 0.872475 0.453475 0.207068 0.024 Uiso calc 0.0990(9) A 2
C C6B 0.8666(13) 0.3642(17) 0.2883(12) 0.018(3) Uani d 0.0990(9) A 2
H H6B 0.823361 0.388191 0.301576 0.021 Uiso calc 0.0990(9) A 2
C C7B 0.8996(10) 0.2904(16) 0.3273(11) 0.016(2) Uani d 0.0990(9) A 2
O O3B 0.8645(9) 0.2589(12) 0.3807(8) 0.015(2) Uani d 0.0990(9) A 2
Cu Cu3B 0.89646(17) 0.1672(2) 0.44622(18) 0.0156(6) Uani d 0.0990(9) A 2
O O4B 0.9298(8) 0.0870(13) 0.5213(8) 0.016(2) Uani d 0.0990(9) A 2
N N2B 0.8738(14) 0.055(4) 0.558(3) 0.014(2) Uani d 0.0990(9) A 2
O O5B 0.8101(7) 0.1663(12) 0.4959(8) 0.012(2) Uani d 0.0990(9) A 2
C C8B 0.8145(9) 0.0988(15) 0.5408(11) 0.0126(18) Uani d 0.0990(9) A 2
C C9B 0.7503(9) 0.0747(16) 0.5741(12) 0.0117(19) Uani d 0.0990(9) A 2
C C10B 0.6913(9) 0.1315(15) 0.5565(12) 0.013(2) Uani d 0.0990(9) A 2
H H10B 0.694945 0.184109 0.527031 0.015 Uiso calc 0.0990(9) A 2
C C11B 0.6279(13) 0.110(3) 0.582(2) 0.016(3) Uani d 0.0990(9) A 2
H H11B 0.586440 0.143106 0.565392 0.019 Uiso calc 0.0990(9) A 2
C C12B 0.6243(16) 0.040(3) 0.633(2) 0.017(3) Uani d 0.0990(9) A 2
H H12B 0.582932 0.032875 0.656677 0.020 Uiso calc 0.0990(9) A 2
C C13B 0.6816(10) -0.0164(18) 0.6486(15) 0.020(3) Uani d 0.0990(9) A 2
H H13B 0.676828 -0.068618 0.678149 0.023 Uiso calc 0.0990(9) A 2
C C14B 0.7477(9) -0.0004(15) 0.6220(12) 0.015(2) Uani d 0.0990(9) A 2
O O6B 0.8013(9) -0.0544(13) 0.6467(10) 0.017(2) Uani d 0.0990(9) A 2
Cu Cu5B 0.5982(4) -0.1776(5) 0.5491(4) 0.0181(14) Uani d 0.0503(8) B 2
O O7B 0.5715(11) -0.0883(18) 0.4778(15) 0.012(3) Uani d 0.0503(8) B 2
N N3B 0.630(2) -0.050(5) 0.448(5) 0.013(2) Uani d 0.0503(8) B 2
O O8B 0.6873(12) -0.173(2) 0.5041(18) 0.017(3) Uani d 0.0503(8) B 2
C C15B 0.6861(13) -0.100(2) 0.464(2) 0.014(2) Uani d 0.0503(8) B 2
C C16B 0.7516(13) -0.075(2) 0.433(2) 0.012(2) Uani d 0.0503(8) B 2
C C17B 0.8066(16) -0.140(3) 0.447(2) 0.014(2) Uani d 0.0503(8) B 2
H H17B 0.798781 -0.195059 0.472320 0.017 Uiso calc 0.0503(8) B 2
C C18B 0.8721(18) -0.124(3) 0.423(3) 0.016(3) Uani d 0.0503(8) B 2
H H18B 0.909963 -0.166878 0.433122 0.019 Uiso calc 0.0503(8) B 2
C C19B 0.8803(18) -0.043(4) 0.384(4) 0.016(3) Uani d 0.0503(8) B 2
H H19B 0.925534 -0.028177 0.370588 0.019 Uiso calc 0.0503(8) B 2
C C20B 0.8249(14) 0.016(3) 0.365(2) 0.014(3) Uani d 0.0503(8) B 2
H H20B 0.832841 0.068786 0.337602 0.017 Uiso calc 0.0503(8) B 2
C C21B 0.7566(13) 0.000(2) 0.386(2) 0.013(2) Uani d 0.0503(8) B 2
O O9B 0.7079(10) 0.065(2) 0.3686(18) 0.015(2) Uani d 0.0503(8) B 2
Cu Cu6B 0.6171(3) 0.0670(4) 0.3977(3) 0.0140(11) Uani d 0.0503(8) B 2
O O10B 0.5253(11) 0.0771(18) 0.4283(18) 0.014(2) Uani d 0.0503(8) B 2
N N4B 0.499(2) 0.169(3) 0.422(3) 0.013(2) Uani d 0.0503(8) B 2
O O11B 0.5872(13) 0.1851(17) 0.3533(17) 0.014(3) Uani d 0.0503(8) B 2
C C22B 0.5238(15) 0.206(2) 0.366(2) 0.013(2) Uani d 0.0503(8) B 2
C C23B 0.4866(17) 0.285(3) 0.330(2) 0.015(2) Uani d 0.0503(8) B 2
C C24B 0.522(2) 0.330(3) 0.279(2) 0.017(2) Uani d 0.0503(8) B 2
H H24B 0.569923 0.316021 0.275208 0.020 Uiso calc 0.0503(8) B 2
C C25B 0.488(4) 0.394(9) 0.234(5) 0.020(3) Uani d 0.0503(8) B 2
H H25B 0.509485 0.418379 0.195293 0.024 Uiso calc 0.0503(8) B 2
C C26B 0.419(3) 0.422(5) 0.247(3) 0.021(3) Uani d 0.0503(8) B 2
H H26B 0.394347 0.465332 0.216809 0.025 Uiso calc 0.0503(8) B 2
C C27B 0.387(2) 0.387(3) 0.303(2) 0.021(3) Uani d 0.0503(8) B 2
H H27B 0.344128 0.413036 0.314445 0.025 Uiso calc 0.0503(8) B 2
C C28B 0.4181(17) 0.313(3) 0.345(2) 0.017(2) Uani d 0.0503(8) B 2
O O12B 0.3842(16) 0.286(3) 0.3987(17) 0.016(3) Uani d 0.0503(8) B 2
C C29 0.58473(18) 0.5419(2) 0.45772(18) 0.0263(6) Uani d 1 . .
H H29 0.598215 0.556341 0.504979 0.032 Uiso calc 1 . .
C C30 0.5058(2) 0.5667(4) 0.3558(2) 0.0458(11) Uani d 1 . .
H H30A 0.499783 0.626894 0.331718 0.069 Uiso calc 1 . .
H H30B 0.461097 0.532462 0.351376 0.069 Uiso calc 1 . .
H H30C 0.541908 0.529930 0.335133 0.069 Uiso calc 1 . .
C C31 0.4857(2) 0.6472(3) 0.4664(3) 0.0419(10) Uani d 1 . .
H H31A 0.493158 0.711397 0.450845 0.063 Uiso calc 1 . .
H H31B 0.500490 0.642121 0.516080 0.063 Uiso calc 1 . .
H H31C 0.435621 0.631332 0.458142 0.063 Uiso calc 1 . .
C C32 0.74497(18) 0.3618(2) 0.58878(16) 0.0227(5) Uani d 1 . .
H H32 0.777172 0.323690 0.566730 0.027 Uiso calc 1 . .
C C33 0.6892(3) 0.3988(6) 0.6927(2) 0.075(2) Uani d 1 . .
H H33A 0.665826 0.445893 0.661825 0.112 Uiso calc 1 . .
H H33B 0.714479 0.429880 0.732630 0.112 Uiso calc 1 . .
H H33C 0.653897 0.356164 0.708838 0.112 Uiso calc 1 . .
C C34 0.7762(3) 0.2693(3) 0.6914(2) 0.0387(9) Uani d 1 . .
H H34A 0.742553 0.220454 0.701746 0.058 Uiso calc 1 . .
H H34B 0.800563 0.292273 0.734884 0.058 Uiso calc 1 . .
H H34C 0.810620 0.243354 0.662021 0.058 Uiso calc 1 . .
C C35 0.75700(17) 0.6276(2) 0.53074(16) 0.0208(5) Uani d 1 . .
H H35 0.710755 0.650430 0.534728 0.025 Uiso calc 1 . .
C C36 0.8771(2) 0.6121(4) 0.5799(2) 0.0456(11) Uani d 1 . .
H H36A 0.881711 0.579999 0.535730 0.068 Uiso calc 1 . .
H H36B 0.888563 0.568592 0.618356 0.068 Uiso calc 1 . .
H H36C 0.909573 0.665410 0.584156 0.068 Uiso calc 1 . .
C C37 0.78793(19) 0.6978(3) 0.64266(19) 0.0305(7) Uani d 1 . .
H H37A 0.821025 0.749865 0.650914 0.046 Uiso calc 1 . .
H H37B 0.791271 0.656399 0.683221 0.046 Uiso calc 1 . .
H H37C 0.739874 0.722243 0.634735 0.046 Uiso calc 1 . .
C C38 0.7762(2) 0.5562(3) 0.30981(18) 0.0320(7) Uani d 1 . .
H H38 0.818999 0.544599 0.289661 0.038 Uiso calc 1 . .
C C39 0.6864(2) 0.6694(3) 0.3355(3) 0.0426(10) Uani d 1 . .
H H39A 0.652816 0.696108 0.299528 0.064 Uiso calc 1 . .
H H39B 0.697726 0.715999 0.371940 0.064 Uiso calc 1 . .
H H39C 0.665538 0.614152 0.355611 0.064 Uiso calc 1 . .
C C40 0.7863(3) 0.7156(3) 0.2692(2) 0.0411(10) Uani d 1 . .
H H40A 0.830634 0.691374 0.254269 0.062 Uiso calc 1 . .
H H40B 0.796246 0.768504 0.300784 0.062 Uiso calc 1 . .
H H40C 0.756005 0.736452 0.228507 0.062 Uiso calc 1 . .
C C41 0.9701(2) 0.5292(3) 0.3821(2) 0.0357(8) Uani d 1 . .
H H41 0.966755 0.476397 0.352148 0.043 Uiso calc 1 . .
C C42 1.0251(3) 0.6804(3) 0.4111(3) 0.0452(10) Uani d 1 . .
H H42A 1.072249 0.676404 0.435695 0.068 Uiso calc 1 . .
H H42B 0.989763 0.681872 0.444855 0.068 Uiso calc 1 . .
H H42C 1.021508 0.737459 0.382967 0.068 Uiso calc 1 . .
C C43 1.0527(3) 0.5938(4) 0.3057(3) 0.0506(12) Uani d 1 . .
H H43A 1.037418 0.538532 0.278324 0.076 Uiso calc 1 . .
H H43B 1.103051 0.588642 0.320481 0.076 Uiso calc 1 . .
H H43C 1.044206 0.650101 0.277271 0.076 Uiso calc 1 . .
N N5 0.52711(15) 0.5827(2) 0.42772(16) 0.0258(5) Uani d 1 . .
N N6 0.73860(16) 0.3463(2) 0.65531(14) 0.0285(6) Uani d 1 . .
N N7 0.80522(14) 0.64533(19) 0.58180(15) 0.0231(5) Uani d 1 . .
N N8 0.75091(17) 0.6422(2) 0.30472(16) 0.0283(6) Uani d 1 . .
N N9 1.01309(17) 0.5998(2) 0.36654(19) 0.0338(7) Uani d 1 . .
O O13 0.62166(13) 0.48689(18) 0.42845(15) 0.0299(5) Uani d 1 . .
O O14 0.71231(13) 0.42205(18) 0.55295(12) 0.0248(4) Uani d 1 . .
O O15 0.76761(14) 0.58292(17) 0.47750(13) 0.0265(5) Uani d 1 . .
O O16 0.74914(17) 0.48880(18) 0.33857(13) 0.0333(6) Uani d 1 . .
O O17 0.93532(18) 0.5286(2) 0.4319(2) 0.0508(9) Uani d 1 . .
O O18 0.70585(12) 0.30438(16) 0.41214(13) 0.0232(4) Uani d 1 . .
H H18C 0.728(2) 0.259(2) 0.428(2) 0.035 Uiso d 1 . .
H H18D 0.6671(15) 0.293(3) 0.390(2) 0.035 Uiso d 1 . .
O O19 0.83912(12) 0.39926(16) 0.46351(13) 0.0218(4) Uani d 1 . .
H H19C 0.849(2) 0.351(2) 0.442(2) 0.033 Uiso d 1 . .
H H19D 0.8702(19) 0.439(3) 0.456(2) 0.033 Uiso d 1 . .
Mn Mn1 0.73098(2) 0.44759(3) 0.44234(2) 0.01756(8) Uani d 1 . .

loop_
_atom_site_aniso_label
_atom_site_aniso_U_11
_atom_site_aniso_U_22
_atom_site_aniso_U_33
_atom_site_aniso_U_12
_atom_site_aniso_U_13
_atom_site_aniso_U_23
Cu1 0.01194(17) 0.01244(17) 0.01186(17) 0.00303(14) 0.00427(13) 0.00407(14)
Cu2 0.01307(14) 0.01378(14) 0.01206(14) 0.00336(11) 0.00406(11) 0.00473(11)
O1 0.0107(7) 0.0147(8) 0.0136(8) 0.0052(6) 0.0022(6) 0.0056(7)
N1 0.0111(9) 0.0109(15) 0.0117(9) 0.0024(8) 0.0035(8) 0.0028(11)
O2 0.0136(8) 0.0142(8) 0.0145(9) 0.0019(7) 0.0043(7) 0.0042(7)
C1 0.0112(9) 0.0130(10) 0.0111(9) 0.0020(8) 0.0044(8) 0.0006(8)
C2 0.0098(9) 0.0143(11) 0.0118(10) 0.0023(8) 0.0020(8) 0.0006(9)
C3 0.0147(11) 0.0166(11) 0.0155(11) 0.0009(9) 0.0039(9) 0.0036(9)
C4 0.0133(13) 0.0223(15) 0.0177(15) 0.0033(10) 0.0059(10) 0.0021(12)
C5 0.0105(12) 0.0219(13) 0.0170(13) 0.0017(11) 0.0046(10) -0.0007(11)
C6 0.0124(10) 0.0169(11) 0.0133(11) 0.0028(9) 0.0015(8) 0.0008(9)
C7 0.0116(9) 0.0131(10) 0.0117(10) 0.0007(8) 0.0022(8) -0.0013(8)
O3 0.0124(8) 0.0133(8) 0.0156(9) 0.0028(6) 0.0048(7) 0.0028(7)
Cu3 0.01186(13) 0.01167(13) 0.01247(14) 0.00279(11) 0.00411(11) 0.00333(11)
O4 0.0131(8) 0.0153(8) 0.0132(8) 0.0042(6) 0.0065(6) 0.0065(7)
N2 0.0132(9) 0.0143(12) 0.0138(12) 0.0026(8) 0.0045(8) 0.0041(9)
O5 0.0136(8) 0.0125(8) 0.0156(9) 0.0033(6) 0.0042(7) 0.0042(7)
C8 0.0128(10) 0.0123(10) 0.0127(10) 0.0026(8) 0.0024(8) 0.0019(8)
C9 0.0154(11) 0.0124(10) 0.0120(10) 0.0012(9) 0.0024(8) 0.0034(8)
C10 0.0214(12) 0.0158(11) 0.0134(11) 0.0037(10) 0.0024(9) 0.0019(9)
C11 0.0271(15) 0.0201(18) 0.0156(13) 0.0083(13) 0.0018(11) 0.0068(12)
C12 0.0304(16) 0.024(2) 0.0168(16) 0.0056(15) 0.0060(12) 0.0094(12)
C13 0.0239(14) 0.0229(14) 0.0201(13) 0.0037(11) 0.0054(11) 0.0089(11)
C14 0.0177(11) 0.0159(11) 0.0147(11) 0.0021(9) 0.0018(9) 0.0058(9)
O6 0.0169(9) 0.0208(10) 0.0180(10) 0.0052(8) 0.0037(7) 0.0114(8)
Cu4 0.01144(16) 0.01056(16) 0.01369(18) 0.00205(13) 0.00444(14) 0.00307(14)
Cu5 0.01072(12) 0.01202(13) 0.01408(14) 0.00163(10) 0.00377(10) 0.00281(11)
O7 0.0128(7) 0.0136(8) 0.0182(9) 0.0037(6) 0.0063(6) 0.0064(7)
N3 0.0106(10) 0.0137(9) 0.0190(10) 0.0021(8) 0.0063(9) 0.0061(8)
O8 0.0137(8) 0.0176(9) 0.0208(9) 0.0029(7) 0.0065(7) 0.0077(8)
C15 0.0121(9) 0.0124(9) 0.0135(10) 0.0011(7) 0.0024(8) 0.0024(8)
C16 0.0142(10) 0.0146(10) 0.0129(10) 0.0010(8) 0.0031(8) 0.0027(8)
C17 0.0140(10) 0.0193(11) 0.0167(11) 0.0034(9) 0.0018(9) 0.0051(9)
C18 0.0217(13) 0.0238(15) 0.0195(12) 0.0049(12) 0.0012(10) 0.0100(12)
C19 0.0242(14) 0.0262(15) 0.0166(18) 0.0055(12) 0.0062(13) 0.0101(13)
C20 0.0201(12) 0.0199(12) 0.0183(12) 0.0059(9) 0.0061(10) 0.0098(10)
C21 0.0176(11) 0.0131(10) 0.0158(11) 0.0009(8) 0.0027(9) 0.0031(8)
O9 0.0144(8) 0.0153(8) 0.0205(9) 0.0027(7) 0.0029(7) 0.0077(7)
Cu6 0.01220(13) 0.01163(13) 0.01306(13) 0.00194(10) 0.00392(10) 0.00294(11)
O10 0.0103(7) 0.0125(7) 0.0152(8) 0.0043(6) 0.0035(6) 0.0042(6)
N4 0.0092(8) 0.0110(11) 0.0148(11) 0.0026(7) 0.0034(7) 0.0019(8)
O11 0.0133(8) 0.0147(8) 0.0158(8) 0.0029(6) 0.0044(6) 0.0037(7)
C22 0.0107(9) 0.0139(9) 0.0103(9) 0.0011(7) 0.0037(7) 0.0001(8)
C23 0.0108(9) 0.0138(10) 0.0121(10) 0.0011(7) 0.0024(7) 0.0007(8)
C24 0.0128(10) 0.0151(10) 0.0162(11) -0.0004(8) 0.0042(8) 0.0011(9)
C25 0.0122(11) 0.0193(12) 0.0191(15) 0.0000(10) 0.0058(11) -0.0001(10)
C26 0.0115(10) 0.0206(12) 0.0206(13) 0.0003(9) 0.0055(9) 0.0002(10)
C27 0.0124(10) 0.0183(11) 0.0174(11) 0.0035(8) 0.0030(9) 0.0017(9)
C28 0.0118(9) 0.0144(10) 0.0150(10) 0.0010(8) 0.0037(8) -0.0003(8)
O12 0.0110(7) 0.0162(8) 0.0213(9) 0.0030(6) 0.0061(7) 0.0058(7)
Cu2B 0.0154(13) 0.0172(14) 0.0129(13) 0.0043(11) 0.0018(10) 0.0038(11)
O1B 0.018(4) 0.022(4) 0.016(4) 0.003(4) 0.010(4) 0.008(4)
N1B 0.015(4) 0.014(4) 0.014(4) 0.002(4) 0.004(4) 0.008(4)
O2B 0.014(4) 0.020(4) 0.015(4) 0.004(4) 0.003(4) 0.007(4)
C1B 0.013(3) 0.014(3) 0.014(3) 0.003(3) 0.004(3) 0.006(3)
C2B 0.018(4) 0.016(4) 0.015(4) 0.004(4) 0.001(3) 0.004(3)
C3B 0.021(4) 0.019(4) 0.014(4) 0.000(4) 0.006(4) 0.008(4)
C4B 0.029(5) 0.021(5) 0.016(5) 0.003(5) 0.002(4) 0.008(4)
C5B 0.025(5) 0.019(5) 0.015(5) 0.005(5) 0.001(4) 0.006(4)
C6B 0.020(5) 0.018(5) 0.015(5) 0.011(5) -0.002(5) 0.002(5)
C7B 0.016(4) 0.015(4) 0.016(4) 0.006(4) -0.001(4) 0.001(4)
O3B 0.015(4) 0.015(4) 0.014(4) 0.003(4) 0.004(4) 0.005(4)
Cu3B 0.0142(12) 0.0160(13) 0.0174(14) 0.0048(10) 0.0053(10) 0.0035(11)
O4B 0.013(4) 0.017(4) 0.019(4) 0.006(3) 0.002(3) 0.003(4)
N2B 0.011(4) 0.015(4) 0.015(4) 0.003(4) 0.002(4) 0.001(4)
O5B 0.012(4) 0.014(4) 0.013(4) 0.006(4) 0.004(4) 0.001(4)
C8B 0.012(3) 0.015(3) 0.012(3) 0.003(3) 0.004(3) 0.001(3)
C9B 0.010(3) 0.013(4) 0.012(3) 0.005(3) 0.003(3) 0.002(3)
C10B 0.008(4) 0.015(4) 0.014(4) 0.000(4) 0.000(3) 0.002(4)
C11B 0.012(5) 0.021(4) 0.015(5) 0.002(4) 0.004(4) -0.002(4)
C12B 0.014(5) 0.019(5) 0.018(5) 0.002(4) 0.003(4) 0.000(5)
C13B 0.018(5) 0.021(5) 0.020(5) -0.001(5) 0.004(5) 0.003(5)
C14B 0.014(4) 0.017(4) 0.013(4) 0.001(4) 0.004(4) 0.002(4)
O6B 0.017(4) 0.019(4) 0.015(4) 0.000(4) -0.001(4) 0.007(4)
Cu5B 0.016(3) 0.018(3) 0.021(3) 0.008(2) 0.008(2) 0.000(2)
O7B 0.008(5) 0.013(5) 0.016(5) 0.004(5) 0.002(5) 0.001(5)
N3B 0.010(4) 0.015(4) 0.016(4) 0.003(4) 0.003(4) 0.001(4)
O8B 0.013(6) 0.016(6) 0.021(6) 0.007(5) 0.001(6) 0.003(6)
C15B 0.011(4) 0.015(4) 0.016(4) 0.001(4) 0.003(4) 0.001(4)
C16B 0.010(4) 0.013(4) 0.014(4) 0.002(4) 0.004(4) 0.002(4)
C17B 0.010(4) 0.015(4) 0.017(4) 0.002(4) 0.003(4) 0.003(4)
C18B 0.011(5) 0.017(5) 0.018(5) 0.003(5) 0.004(5) -0.001(5)
C19B 0.011(5) 0.018(5) 0.019(5) 0.000(5) 0.004(5) 0.000(5)
C20B 0.011(5) 0.018(5) 0.015(5) -0.002(5) 0.006(5) -0.001(5)
C21B 0.012(4) 0.014(4) 0.014(4) -0.002(4) 0.004(4) 0.000(4)
O9B 0.013(4) 0.016(4) 0.016(4) -0.001(4) 0.001(4) 0.003(4)
Cu6B 0.011(2) 0.015(2) 0.017(2) 0.0027(17) 0.0020(17) 0.0016(18)
O10B 0.013(4) 0.012(4) 0.017(4) 0.003(4) 0.003(4) 0.003(4)
N4B 0.013(4) 0.012(4) 0.015(4) 0.002(4) 0.004(4) 0.006(4)
O11B 0.013(5) 0.011(5) 0.017(5) -0.002(5) 0.005(5) 0.004(5)
C22B 0.013(3) 0.012(3) 0.014(3) 0.001(3) 0.005(3) 0.005(3)
C23B 0.015(4) 0.015(4) 0.015(4) 0.001(4) 0.003(4) 0.005(4)
C24B 0.018(4) 0.019(4) 0.014(4) 0.001(4) 0.007(4) 0.006(4)
C25B 0.022(5) 0.023(5) 0.017(5) 0.002(5) 0.005(5) 0.009(5)
C26B 0.019(5) 0.024(5) 0.019(5) 0.003(5) 0.001(5) 0.008(5)
C27B 0.020(5) 0.023(5) 0.019(5) 0.001(5) -0.001(5) 0.006(5)
C28B 0.016(4) 0.019(4) 0.016(4) 0.000(4) 0.000(4) 0.004(4)
O12B 0.015(5) 0.018(5) 0.018(5) 0.000(5) 0.008(5) 0.003(5)
C29 0.0243(14) 0.0280(15) 0.0260(15) -0.0008(12) -0.0020(11) 0.0028(12)
C30 0.039(2) 0.060(3) 0.036(2) 0.018(2) -0.0092(17) -0.002(2)
C31 0.037(2) 0.0294(18) 0.061(3) 0.0047(15) 0.0089(19) -0.0162(19)
C32 0.0326(15) 0.0191(12) 0.0171(12) -0.0015(11) 0.0066(11) 0.0000(10)
C33 0.054(3) 0.151(7) 0.0213(18) 0.050(4) 0.0117(19) 0.013(3)
C34 0.055(3) 0.0336(19) 0.0257(17) -0.0055(17) -0.0032(16) 0.0117(15)
C35 0.0250(13) 0.0130(10) 0.0245(13) -0.0002(9) 0.0027(10) 0.0010(10)
C36 0.0292(18) 0.066(3) 0.041(2) 0.0180(19) -0.0015(16) -0.012(2)
C37 0.0275(15) 0.0373(18) 0.0272(16) -0.0010(13) 0.0052(12) -0.0123(14)
C38 0.047(2) 0.0276(16) 0.0217(14) 0.0048(15) 0.0063(14) 0.0006(12)
C39 0.037(2) 0.041(2) 0.052(3) 0.0086(17) 0.0178(18) 0.024(2)
C40 0.055(3) 0.0300(18) 0.042(2) -0.0052(17) 0.0205(19) 0.0083(16)
C41 0.0292(17) 0.0345(19) 0.044(2) -0.0054(14) 0.0054(15) -0.0069(17)
C42 0.049(3) 0.0293(19) 0.057(3) -0.0010(18) 0.005(2) -0.0033(19)
C43 0.059(3) 0.047(3) 0.049(3) -0.005(2) 0.019(2) 0.011(2)
N5 0.0238(12) 0.0210(11) 0.0321(14) 0.0043(9) 0.0003(10) -0.0048(11)
N6 0.0300(14) 0.0401(16) 0.0149(11) -0.0027(12) 0.0000(10) 0.0039(11)
N7 0.0221(11) 0.0226(11) 0.0246(12) 0.0035(9) 0.0015(9) -0.0048(10)
N8 0.0342(15) 0.0257(13) 0.0256(13) -0.0023(11) 0.0060(11) 0.0063(11)
N9 0.0285(14) 0.0339(16) 0.0392(17) -0.0015(12) 0.0033(13) 0.0031(14)
O13 0.0217(10) 0.0291(12) 0.0383(14) 0.0060(9) 0.0000(10) 0.0038(11)
O14 0.0294(11) 0.0281(11) 0.0171(9) 0.0044(9) 0.0037(8) 0.0010(8)
O15 0.0379(13) 0.0190(10) 0.0226(11) -0.0026(9) 0.0029(9) -0.0014(8)
O16 0.0580(18) 0.0235(11) 0.0185(10) -0.0016(11) 0.0049(11) 0.0034(9)
O17 0.0419(17) 0.0467(18) 0.068(2) -0.0145(14) 0.0273(16) -0.0118(17)
O18 0.0238(10) 0.0173(9) 0.0271(11) -0.0008(8) -0.0059(8) 0.0037(8)
O19 0.0211(9) 0.0178(9) 0.0269(11) 0.0012(7) 0.0051(8) -0.0014(8)
Mn1 0.02177(19) 0.01436(16) 0.01645(18) 0.00213(14) 0.00120(14) 0.00085(14)

loop_
_atom_type_symbol
_atom_type_description
_atom_type_scat_dispersion_real
_atom_type_scat_dispersion_imag
_atom_type_scat_source
C C 0.0033 0.0016 'International Tables Vol C Tables 4.2.6.8 and 6.1.1.4'
H H 0.0000 0.0000 'International Tables Vol C Tables 4.2.6.8 and 6.1.1.4'
N N 0.0061 0.0033 'International Tables Vol C Tables 4.2.6.8 and 6.1.1.4'
O O 0.0106 0.0060 'International Tables Vol C Tables 4.2.6.8 and 6.1.1.4'
Mn Mn 0.3368 0.7283 'International Tables Vol C Tables 4.2.6.8 and 6.1.1.4'
Cu Cu 0.3201 1.2651 'International Tables Vol C Tables 4.2.6.8 and 6.1.1.4'

loop_
_geom_angle_atom_site_label_1
_geom_angle_atom_site_label_2
_geom_angle_atom_site_label_3
_geom_angle_site_symmetry_1
_geom_angle_site_symmetry_3
_geom_angle
_geom_angle_publ_flag
O1 Cu1 O1 3_756 . 180.0 ?
O1 Cu1 O4 3_756 . 91.80(8) ?
O1 Cu1 O4 . . 88.20(8) ?
O1 Cu1 O4 3_756 3_756 88.20(8) ?
O1 Cu1 O4 . 3_756 91.80(8) ?
O4 Cu1 O4 . 3_756 180.0 ?
O1 Cu1 O4B 3_756 3_756 50.0(4) ?
O1 Cu1 O4B . 3_756 130.0(4) ?
O4 Cu1 O4B . 3_756 141.7(4) ?
O4 Cu1 O4B 3_756 3_756 38.3(4) ?
O1B Cu1 O4B . . 90.1(6) ?
O1B Cu1 O4B 3_756 . 89.9(6) ?
O4B Cu1 O4B 3_756 . 180.0(6) ?
O6 Cu2 O1 3_756 . 163.64(11) ?
O6 Cu2 N2 3_756 3_756 92.76(11) ?
O1 Cu2 N2 . 3_756 90.34(10) ?
O6 Cu2 O2 3_756 . 98.90(9) ?
O1 Cu2 O2 . . 81.42(8) ?
N2 Cu2 O2 3_756 . 164.29(11) ?
N1 O1 Cu1 . . 117.7(2) ?
N1 O1 Cu2 . . 113.54(16) ?
Cu1 O1 Cu2 . . 117.99(10) ?
C1 N1 O1 . . 111.2(2) ?
C1 N1 Cu3 . . 130.9(2) ?
O1 N1 Cu3 . . 117.4(2) ?
C1 O2 Cu2 . . 110.62(16) ?
O2 C1 N1 . . 122.2(3) ?
O2 C1 C2 . . 118.7(2) ?
N1 C1 C2 . . 119.1(3) ?
C3 C2 C7 . . 119.1(2) ?
C3 C2 C1 . . 117.0(3) ?
C7 C2 C1 . . 124.0(2) ?
C4 C3 C2 . . 122.4(3) ?
C4 C3 H3 . . 118.8 ?
C2 C3 H3 . . 118.8 ?
C3 C4 C5 . . 118.5(3) ?
C3 C4 H4 . . 120.7 ?
C5 C4 H4 . . 120.7 ?
C6 C5 C4 . . 120.5(3) ?
C6 C5 H5 . . 119.7 ?
C4 C5 H5 . . 119.7 ?
C5 C6 C7 . . 122.1(3) ?
C5 C6 H6 . . 118.9 ?
C7 C6 H6 . . 118.9 ?
O3 C7 C6 . . 117.1(2) ?
O3 C7 C2 . . 125.6(2) ?
C6 C7 C2 . . 117.3(2) ?
C7 O3 Cu3 . . 125.70(18) ?
O3 Cu3 N1 . . 93.39(11) ?
O3 Cu3 O4 . . 172.99(10) ?
N1 Cu3 O4 . . 89.59(11) ?
O3 Cu3 O5 . . 96.35(9) ?
N1 Cu3 O5 . . 170.22(11) ?
O4 Cu3 O5 . . 80.83(8) ?
N2 O4 Cu1 . . 118.59(16) ?
N2 O4 Cu3 . . 113.29(17) ?
Cu1 O4 Cu3 . . 115.68(10) ?
C8 N2 O4 . . 111.6(2) ?
C8 N2 Cu2 . 3_756 130.6(2) ?
O4 N2 Cu2 . 3_756 117.27(19) ?
C8 O5 Cu3 . . 111.38(17) ?
O5 C8 N2 . . 120.9(3) ?
O5 C8 C9 . . 119.9(2) ?
N2 C8 C9 . . 119.1(2) ?
C10 C9 C14 . . 119.1(3) ?
C10 C9 C8 . . 117.5(3) ?
C14 C9 C8 . . 123.4(3) ?
C11 C10 C9 . . 122.1(3) ?
C11 C10 H10 . . 119.0 ?
C9 C10 H10 . . 119.0 ?
C10 C11 C12 . . 119.2(3) ?
C10 C11 H11 . . 120.4 ?
C12 C11 H11 . . 120.4 ?
C13 C12 C11 . . 119.6(3) ?
C13 C12 H12 . . 120.2 ?
C11 C12 H12 . . 120.2 ?
C12 C13 C14 . . 122.5(3) ?
C12 C13 H13 . . 118.8 ?
C14 C13 H13 . . 118.8 ?
O6 C14 C13 . . 116.3(3) ?
O6 C14 C9 . . 126.3(3) ?
C13 C14 C9 . . 117.4(3) ?
C14 O6 Cu2 . 3_756 126.59(19) ?
O10B Cu4 O10B 3_656 . 180.0 ?
O10 Cu4 O10 3_656 . 180.0 ?
O10 Cu4 O7 3_656 3_656 91.89(8) ?
O10 Cu4 O7 . 3_656 88.11(8) ?
O10 Cu4 O7 3_656 . 88.11(8) ?
O10 Cu4 O7 . . 91.89(8) ?
O7 Cu4 O7 3_656 . 180.0 ?
O10 Cu4 O7B 3_656 3_656 51.5(5) ?
O10 Cu4 O7B . 3_656 128.5(5) ?
O7 Cu4 O7B 3_656 3_656 143.3(5) ?
O7 Cu4 O7B . 3_656 36.7(5) ?
O10B Cu4 O7B 3_656 . 90.8(8) ?
O10B Cu4 O7B . . 89.2(8) ?
O7B Cu4 O7B 3_656 . 180.0(12) ?
O12 Cu5 O7 3_656 . 175.18(10) ?
O12 Cu5 N4 3_656 3_656 93.15(9) ?
O7 Cu5 N4 . 3_656 88.80(9) ?
O12 Cu5 O8 3_656 . 97.86(9) ?
O7 Cu5 O8 . . 80.37(8) ?
N4 Cu5 O8 3_656 . 168.84(10) ?
N3 O7 Cu4 . . 117.88(16) ?
N3 O7 Cu5 . . 113.70(15) ?
Cu4 O7 Cu5 . . 117.06(10) ?
C15 N3 O7 . . 111.4(2) ?
C15 N3 Cu6 . . 131.4(2) ?
O7 N3 Cu6 . . 117.10(17) ?
C15 O8 Cu5 . . 111.01(17) ?
N3 C15 O8 . . 122.0(2) ?
N3 C15 C16 . . 117.7(2) ?
O8 C15 C16 . . 120.3(2) ?
C17 C16 C21 . . 119.5(2) ?
C17 C16 C15 . . 116.6(2) ?
C21 C16 C15 . . 123.9(2) ?
C18 C17 C16 . . 121.3(3) ?
C18 C17 H17 . . 119.3 ?
C16 C17 H17 . . 119.3 ?
C17 C18 C19 . . 118.8(3) ?
C17 C18 H18 . . 120.6 ?
C19 C18 H18 . . 120.6 ?
C20 C19 C18 . . 121.0(3) ?
C20 C19 H19 . . 119.5 ?
C18 C19 H19 . . 119.5 ?
C19 C20 C21 . . 121.4(3) ?
C19 C20 H20 . . 119.3 ?
C21 C20 H20 . . 119.3 ?
O9 C21 C20 . . 116.6(2) ?
O9 C21 C16 . . 125.5(2) ?
C20 C21 C16 . . 117.9(3) ?
C21 O9 Cu6 . . 123.22(18) ?
O9 Cu6 O10 . . 173.05(10) ?
O9 Cu6 N3 . . 91.90(10) ?
O10 Cu6 N3 . . 89.69(9) ?
O9 Cu6 O11 . . 97.43(9) ?
O10 Cu6 O11 . . 81.75(8) ?
N3 Cu6 O11 . . 168.97(10) ?
N4 O10 Cu4 . . 118.25(18) ?
N4 O10 Cu6 . . 113.11(15) ?
Cu4 O10 Cu6 . . 117.70(10) ?
C22 N4 O10 . . 110.9(2) ?
C22 N4 Cu5 . 3_656 130.8(2) ?
O10 N4 Cu5 . 3_656 117.82(16) ?
C22 O11 Cu6 . . 110.87(16) ?
O11 C22 N4 . . 121.8(2) ?
O11 C22 C23 . . 119.4(2) ?
N4 C22 C23 . . 118.9(2) ?
C24 C23 C28 . . 119.7(2) ?
C24 C23 C22 . . 116.7(2) ?
C28 C23 C22 . . 123.6(2) ?
C25 C24 C23 . . 122.2(3) ?
C25 C24 H24 . . 118.9 ?
C23 C24 H24 . . 118.9 ?
C24 C25 C26 . . 118.4(3) ?
C24 C25 H25 . . 120.8 ?
C26 C25 H25 . . 120.8 ?
C27 C26 C25 . . 120.7(3) ?
C27 C26 H26 . . 119.7 ?
C25 C26 H26 . . 119.7 ?
C26 C27 C28 . . 122.0(3) ?
C26 C27 H27 . . 119.0 ?
C28 C27 H27 . . 119.0 ?
O12 C28 C27 . . 117.0(2) ?
O12 C28 C23 . . 126.1(2) ?
C27 C28 C23 . . 117.0(2) ?
C28 O12 Cu5 . 3_656 126.64(18) ?
O6B Cu2B O1B 3_756 . 172.2(10) ?
O6B Cu2B O2B 3_756 . 99.0(7) ?
O1B Cu2B O2B . . 80.7(6) ?
N2B Cu2B O2B 3_756 . 162.9(14) ?
N1B O1B Cu1 . . 121.1(11) ?
N1B O1B Cu2B . . 115.4(10) ?
Cu1 O1B Cu2B . . 122.4(8) ?
C1B N1B O1B . . 110.5(12) ?
C1B N1B Cu3B . . 133.6(13) ?
O1B N1B Cu3B . . 115.7(11) ?
C1B O2B Cu2B . . 110.5(11) ?
O2B C1B N1B . . 122.8(14) ?
O2B C1B C2B . . 119.1(13) ?
N1B C1B C2B . . 118.1(14) ?
C3B C2B C7B . . 119.2(14) ?
C3B C2B C1B . . 117.5(14) ?
C7B C2B C1B . . 123.2(14) ?
C4B C3B C2B . . 120.1(18) ?
C4B C3B H3B . . 119.9 ?
C2B C3B H3B . . 119.9 ?
C5B C4B C3B . . 120(2) ?
C5B C4B H4B . . 120.0 ?
C3B C4B H4B . . 120.0 ?
C6B C5B C4B . . 119(2) ?
C6B C5B H5B . . 120.6 ?
C4B C5B H5B . . 120.6 ?
C5B C6B C7B . . 122.3(18) ?
C5B C6B H6B . . 118.9 ?
C7B C6B H6B . . 118.9 ?
O3B C7B C6B . . 115.3(15) ?
O3B C7B C2B . . 126.5(14) ?
C6B C7B C2B . . 118.0(14) ?
C7B O3B Cu3B . . 126.2(12) ?
O3B Cu3B O4B . . 172.6(9) ?
O3B Cu3B N1B . . 92.2(7) ?
O4B Cu3B N1B . . 90.8(7) ?
O3B Cu3B O5B . . 95.7(6) ?
O4B Cu3B O5B . . 82.0(6) ?
N1B Cu3B O5B . . 170.3(9) ?
N2B O4B Cu1 . . 119(2) ?
N2B O4B Cu3B . . 111.2(13) ?
Cu1 O4B Cu3B . . 114.9(8) ?
C8B N2B O4B . . 113.2(16) ?
C8B O5B Cu3B . . 108.9(10) ?
O5B C8B N2B . . 121.9(15) ?
O5B C8B C9B . . 117.4(13) ?
N2B C8B C9B . . 120.6(15) ?
C10B C9B C14B . . 121.4(14) ?
C10B C9B C8B . . 115.9(14) ?
C14B C9B C8B . . 122.7(14) ?
C11B C10B C9B . . 119.6(17) ?
C11B C10B H10B . . 120.2 ?
C9B C10B H10B . . 120.2 ?
C10B C11B C12B . . 120(2) ?
C10B C11B H11B . . 119.8 ?
C12B C11B H11B . . 119.8 ?
C13B C12B C11B . . 119(2) ?
C13B C12B H12B . . 120.6 ?
C11B C12B H12B . . 120.6 ?
C12B C13B C14B . . 122.8(19) ?
C12B C13B H13B . . 118.6 ?
C14B C13B H13B . . 118.6 ?
O6B C14B C9B . . 126.8(15) ?
O6B C14B C13B . . 117.0(15) ?
C9B C14B C13B . . 116.1(14) ?
O12B Cu5B O7B 3_656 . 165.6(17) ?
O12B Cu5B O8B 3_656 . 98.4(10) ?
O7B Cu5B O8B . . 81.0(8) ?
N3B O7B Cu5B . . 112.8(19) ?
N3B O7B Cu4 . . 116(3) ?
Cu5B O7B Cu4 . . 115.0(13) ?
C15B N3B O7B . . 110.1(14) ?
C15B N3B Cu6B . . 131.7(19) ?
O7B N3B Cu6B . . 118.0(13) ?
C15B O8B Cu5B . . 108.6(14) ?
O8B C15B N3B . . 124.1(17) ?
O8B C15B C16B . . 117.9(16) ?
N3B C15B C16B . . 118.0(17) ?
C17B C16B C21B . . 121.9(18) ?
C17B C16B C15B . . 114.0(18) ?
C21B C16B C15B . . 123.6(17) ?
C18B C17B C16B . . 121(2) ?
C18B C17B H17B . . 119.6 ?
C16B C17B H17B . . 119.6 ?
C17B C18B C19B . . 117(2) ?
C17B C18B H18B . . 121.4 ?
C19B C18B H18B . . 121.4 ?
C20B C19B C18B . . 122(2) ?
C20B C19B H19B . . 118.9 ?
C18B C19B H19B . . 118.9 ?
C19B C20B C21B . . 122(2) ?
C19B C20B H20B . . 118.8 ?
C21B C20B H20B . . 118.8 ?
O9B C21B C20B . . 117.4(19) ?
O9B C21B C16B . . 127.0(19) ?
C20B C21B C16B . . 114.5(18) ?
C21B O9B Cu6B . . 125.3(16) ?
O9B Cu6B O10B . . 176.4(14) ?
O9B Cu6B N3B . . 93.3(9) ?
O10B Cu6B N3B . . 89.5(9) ?
O9B Cu6B O11B . . 97.0(9) ?
O10B Cu6B O11B . . 80.3(8) ?
N3B Cu6B O11B . . 169.7(10) ?
N4B O10B Cu4 . . 120.5(18) ?
N4B O10B Cu6B . . 111.6(16) ?
Cu4 O10B Cu6B . . 119.5(11) ?
C22B N4B O10B . . 108(2) ?
C22B O11B Cu6B . . 111.1(14) ?
O11B C22B N4B . . 118(2) ?
O11B C22B C23B . . 120.7(18) ?
N4B C22B C23B . . 119.9(19) ?
C24B C23B C28B . . 121.2(18) ?
C24B C23B C22B . . 116.4(19) ?
C28B C23B C22B . . 122.4(18) ?
C25B C24B C23B . . 122(2) ?
C25B C24B H24B . . 119.2 ?
C23B C24B H24B . . 119.2 ?
C24B C25B C26B . . 117(2) ?
C24B C25B H25B . . 121.3 ?
C26B C25B H25B . . 121.3 ?
C27B C26B C25B . . 121(2) ?
C27B C26B H26B . . 119.4 ?
C25B C26B H26B . . 119.4 ?
C26B C27B C28B . . 122(2) ?
C26B C27B H27B . . 119.1 ?
C28B C27B H27B . . 119.1 ?
O12B C28B C23B . . 126(2) ?
O12B C28B C27B . . 117(2) ?
C23B C28B C27B . . 115.8(19) ?
O13 C29 N5 . . 124.4(3) ?
O13 C29 H29 . . 117.8 ?
N5 C29 H29 . . 117.8 ?
N5 C30 H30A . . 109.5 ?
N5 C30 H30B . . 109.5 ?
H30A C30 H30B . . 109.5 ?
N5 C30 H30C . . 109.5 ?
H30A C30 H30C . . 109.5 ?
H30B C30 H30C . . 109.5 ?
N5 C31 H31A . . 109.5 ?
N5 C31 H31B . . 109.5 ?
H31A C31 H31B . . 109.5 ?
N5 C31 H31C . . 109.5 ?
H31A C31 H31C . . 109.5 ?
H31B C31 H31C . . 109.5 ?
O14 C32 N6 . . 125.2(3) ?
O14 C32 H32 . . 117.4 ?
N6 C32 H32 . . 117.4 ?
N6 C33 H33A . . 109.5 ?
N6 C33 H33B . . 109.5 ?
H33A C33 H33B . . 109.5 ?
N6 C33 H33C . . 109.5 ?
H33A C33 H33C . . 109.5 ?
H33B C33 H33C . . 109.5 ?
N6 C34 H34A . . 109.5 ?
N6 C34 H34B . . 109.5 ?
H34A C34 H34B . . 109.5 ?
N6 C34 H34C . . 109.5 ?
H34A C34 H34C . . 109.5 ?
H34B C34 H34C . . 109.5 ?
O15 C35 N7 . . 124.6(3) ?
O15 C35 H35 . . 117.7 ?
N7 C35 H35 . . 117.7 ?
N7 C36 H36A . . 109.5 ?
N7 C36 H36B . . 109.5 ?
H36A C36 H36B . . 109.5 ?
N7 C36 H36C . . 109.5 ?
H36A C36 H36C . . 109.5 ?
H36B C36 H36C . . 109.5 ?
N7 C37 H37A . . 109.5 ?
N7 C37 H37B . . 109.5 ?
H37A C37 H37B . . 109.5 ?
N7 C37 H37C . . 109.5 ?
H37A C37 H37C . . 109.5 ?
H37B C37 H37C . . 109.5 ?
O16 C38 N8 . . 126.1(4) ?
O16 C38 H38 . . 116.9 ?
N8 C38 H38 . . 116.9 ?
N8 C39 H39A . . 109.5 ?
N8 C39 H39B . . 109.5 ?
H39A C39 H39B . . 109.5 ?
N8 C39 H39C . . 109.5 ?
H39A C39 H39C . . 109.5 ?
H39B C39 H39C . . 109.5 ?
N8 C40 H40A . . 109.5 ?
N8 C40 H40B . . 109.5 ?
H40A C40 H40B . . 109.5 ?
N8 C40 H40C . . 109.5 ?
H40A C40 H40C . . 109.5 ?
H40B C40 H40C . . 109.5 ?
O17 C41 N9 . . 124.4(4) ?
O17 C41 H41 . . 117.8 ?
N9 C41 H41 . . 117.8 ?
N9 C42 H42A . . 109.5 ?
N9 C42 H42B . . 109.5 ?
H42A C42 H42B . . 109.5 ?
N9 C42 H42C . . 109.5 ?
H42A C42 H42C . . 109.5 ?
H42B C42 H42C . . 109.5 ?
N9 C43 H43A . . 109.5 ?
N9 C43 H43B . . 109.5 ?
H43A C43 H43B . . 109.5 ?
N9 C43 H43C . . 109.5 ?
H43A C43 H43C . . 109.5 ?
H43B C43 H43C . . 109.5 ?
C29 N5 C30 . . 120.4(3) ?
C29 N5 C31 . . 121.1(3) ?
C30 N5 C31 . . 118.5(3) ?
C32 N6 C33 . . 121.3(3) ?
C32 N6 C34 . . 120.6(3) ?
C33 N6 C34 . . 117.8(3) ?
C35 N7 C36 . . 121.0(3) ?
C35 N7 C37 . . 120.9(3) ?
C36 N7 C37 . . 118.1(3) ?
C38 N8 C40 . . 121.7(3) ?
C38 N8 C39 . . 122.0(3) ?
C40 N8 C39 . . 116.3(3) ?
C41 N9 C42 . . 122.0(4) ?
C41 N9 C43 . . 120.3(4) ?
C42 N9 C43 . . 117.6(4) ?
C29 O13 Mn1 . . 134.3(2) ?
C32 O14 Mn1 . . 122.4(2) ?
C35 O15 Mn1 . . 130.7(2) ?
C38 O16 Mn1 . . 137.4(2) ?
Mn1 O18 H18C . . 123(3) ?
Mn1 O18 H18D . . 119(3) ?
H18C O18 H18D . . 117(5) ?
Mn1 O19 H19C . . 115(3) ?
Mn1 O19 H19D . . 115(3) ?
H19C O19 H19D . . 106(4) ?
O15 Mn1 O16 . . 88.50(10) ?
O15 Mn1 O13 . . 95.06(10) ?
O16 Mn1 O13 . . 92.71(11) ?
O15 Mn1 O18 . . 173.20(10) ?
O16 Mn1 O18 . . 93.28(10) ?
O13 Mn1 O18 . . 91.41(10) ?
O15 Mn1 O19 . . 87.17(9) ?
O16 Mn1 O19 . . 91.91(11) ?
O13 Mn1 O19 . . 174.92(10) ?
O18 Mn1 O19 . . 86.21(9) ?
O15 Mn1 O14 . . 85.35(9) ?
O16 Mn1 O14 . . 173.51(10) ?
O13 Mn1 O14 . . 85.78(10) ?
O18 Mn1 O14 . . 93.07(9) ?
O19 Mn1 O14 . . 89.86(9) ?

loop_
_geom_bond_atom_site_label_1
_geom_bond_atom_site_label_2
_geom_bond_site_symmetry_2
_geom_bond_distance
_geom_bond_publ_flag
Cu1 O1B . 1.845(15) ?
Cu1 O1B 3_756 1.845(15) ?
Cu1 O1 3_756 1.8945(19) ?
Cu1 O1 . 1.8945(19) ?
Cu1 O4 . 1.897(2) ?
Cu1 O4 3_756 1.897(2) ?
Cu1 O4B 3_756 1.899(16) ?
Cu1 O4B . 1.899(16) ?
Cu2 O6 3_756 1.870(2) ?
Cu2 O1 . 1.904(2) ?
Cu2 N2 3_756 1.932(3) ?
Cu2 O2 . 1.951(2) ?
O1 N1 . 1.408(4) ?
N1 C1 . 1.304(4) ?
N1 Cu3 . 1.918(3) ?
O2 C1 . 1.300(3) ?
C1 C2 . 1.484(4) ?
C2 C3 . 1.407(4) ?
C2 C7 . 1.431(4) ?
C3 C4 . 1.391(4) ?
C3 H3 . 0.9500 ?
C4 C5 . 1.398(5) ?
C4 H4 . 0.9500 ?
C5 C6 . 1.385(4) ?
C5 H5 . 0.9500 ?
C6 C7 . 1.417(4) ?
C6 H6 . 0.9500 ?
C7 O3 . 1.332(3) ?
O3 Cu3 . 1.892(2) ?
Cu3 O4 . 1.920(2) ?
Cu3 O5 . 1.952(2) ?
O4 N2 . 1.405(3) ?
N2 C8 . 1.312(4) ?
O5 C8 . 1.311(3) ?
C8 C9 . 1.469(4) ?
C9 C10 . 1.407(4) ?
C9 C14 . 1.425(4) ?
C10 C11 . 1.377(5) ?
C10 H10 . 0.9500 ?
C11 C12 . 1.408(5) ?
C11 H11 . 0.9500 ?
C12 C13 . 1.377(5) ?
C12 H12 . 0.9500 ?
C13 C14 . 1.413(4) ?
C13 H13 . 0.9500 ?
C14 O6 . 1.322(4) ?
Cu4 O10B 3_656 1.87(2) ?
Cu4 O10B . 1.87(2) ?
Cu4 O10 3_656 1.8908(18) ?
Cu4 O10 . 1.8908(18) ?
Cu4 O7 3_656 1.8925(19) ?
Cu4 O7 . 1.8926(19) ?
Cu4 O7B 3_656 1.93(2) ?
Cu4 O7B . 1.93(2) ?
Cu5 O12 3_656 1.8706(19) ?
Cu5 O7 . 1.9173(19) ?
Cu5 N4 3_656 1.926(2) ?
Cu5 O8 . 1.975(2) ?
O7 N3 . 1.409(3) ?
N3 C15 . 1.299(4) ?
N3 Cu6 . 1.928(2) ?
O8 C15 . 1.300(3) ?
C15 C16 . 1.484(4) ?
C16 C17 . 1.411(4) ?
C16 C21 . 1.424(4) ?
C17 C18 . 1.384(4) ?
C17 H17 . 0.9500 ?
C18 C19 . 1.400(5) ?
C18 H18 . 0.9500 ?
C19 C20 . 1.377(4) ?
C19 H19 . 0.9500 ?
C20 C21 . 1.407(4) ?
C20 H20 . 0.9500 ?
C21 O9 . 1.338(3) ?
O9 Cu6 . 1.887(2) ?
Cu6 O10 . 1.9024(19) ?
Cu6 O11 . 1.9301(19) ?
O10 N4 . 1.408(3) ?
N4 C22 . 1.311(3) ?
O11 C22 . 1.303(3) ?
C22 C23 . 1.476(3) ?
C23 C24 . 1.408(4) ?
C23 C28 . 1.427(4) ?
C24 C25 . 1.389(4) ?
C24 H24 . 0.9500 ?
C25 C26 . 1.402(4) ?
C25 H25 . 0.9500 ?
C26 C27 . 1.385(4) ?
C26 H26 . 0.9500 ?
C27 C28 . 1.423(4) ?
C27 H27 . 0.9500 ?
C28 O12 . 1.321(3) ?
Cu2B O6B 3_756 1.851(18) ?
Cu2B O1B . 1.900(12) ?
Cu2B N2B 3_756 1.96(2) ?
Cu2B O2B . 1.972(14) ?
O1B N1B . 1.397(17) ?
N1B C1B . 1.305(16) ?
N1B Cu3B . 1.929(13) ?
O2B C1B . 1.300(15) ?
C1B C2B . 1.491(15) ?
C2B C3B . 1.407(17) ?
C2B C7B . 1.423(16) ?
C3B C4B . 1.401(19) ?
C3B H3B . 0.9500 ?
C4B C5B . 1.396(19) ?
C4B H4B . 0.9500 ?
C5B C6B . 1.381(18) ?
C5B H5B . 0.9500 ?
C6B C7B . 1.410(16) ?
C6B H6B . 0.9500 ?
C7B O3B . 1.357(15) ?
O3B Cu3B . 1.886(12) ?
Cu3B O4B . 1.913(13) ?
Cu3B O5B . 1.980(12) ?
O4B N2B . 1.413(17) ?
N2B C8B . 1.306(18) ?
O5B C8B . 1.297(16) ?
C8B C9B . 1.473(15) ?
C9B C10B . 1.405(16) ?
C9B C14B . 1.422(16) ?
C10B C11B . 1.381(18) ?
C10B H10B . 0.9500 ?
C11B C12B . 1.412(19) ?
C11B H11B . 0.9500 ?
C12B C13B . 1.372(18) ?
C12B H12B . 0.9500 ?
C13B C14B . 1.423(17) ?
C13B H13B . 0.9500 ?
C14B O6B . 1.334(16) ?
Cu5B O12B 3_656 1.86(3) ?
Cu5B O7B . 1.914(16) ?
Cu5B O8B . 1.978(17) ?
Cu5B N4B 3_656 1.99(3) ?
O7B N3B . 1.418(18) ?
N3B C15B . 1.302(17) ?
N3B Cu6B . 1.935(15) ?
O8B C15B . 1.297(17) ?
C15B C16B . 1.480(16) ?
C16B C17B . 1.406(18) ?
C16B C21B . 1.421(17) ?
C17B C18B . 1.385(19) ?
C17B H17B . 0.9500 ?
C18B C19B . 1.399(19) ?
C18B H18B . 0.9500 ?
C19B C20B . 1.373(19) ?
C19B H19B . 0.9500 ?
C20B C21B . 1.411(18) ?
C20B H20B . 0.9500 ?
C21B O9B . 1.335(17) ?
O9B Cu6B . 1.868(15) ?
Cu6B O10B . 1.903(16) ?
Cu6B O11B . 1.955(15) ?
O10B N4B . 1.413(19) ?
N4B C22B . 1.319(19) ?
O11B C22B . 1.292(18) ?
C22B C23B . 1.465(16) ?
C23B C24B . 1.400(18) ?
C23B C28B . 1.419(17) ?
C24B C25B . 1.393(19) ?
C24B H24B . 0.9500 ?
C25B C26B . 1.408(19) ?
C25B H25B . 0.9500 ?
C26B C27B . 1.386(19) ?
C26B H26B . 0.9500 ?
C27B C28B . 1.424(18) ?
C27B H27B . 0.9500 ?
C28B O12B . 1.331(18) ?
C29 O13 . 1.227(4) ?
C29 N5 . 1.330(4) ?
C29 H29 . 0.9500 ?
C30 N5 . 1.432(5) ?
C30 H30A . 0.9800 ?
C30 H30B . 0.9800 ?
C30 H30C . 0.9800 ?
C31 N5 . 1.463(5) ?
C31 H31A . 0.9800 ?
C31 H31B . 0.9800 ?
C31 H31C . 0.9800 ?
C32 O14 . 1.238(4) ?
C32 N6 . 1.322(4) ?
C32 H32 . 0.9500 ?
C33 N6 . 1.447(6) ?
C33 H33A . 0.9800 ?
C33 H33B . 0.9800 ?
C33 H33C . 0.9800 ?
C34 N6 . 1.457(5) ?
C34 H34A . 0.9800 ?
C34 H34B . 0.9800 ?
C34 H34C . 0.9800 ?
C35 O15 . 1.244(4) ?
C35 N7 . 1.313(4) ?
C35 H35 . 0.9500 ?
C36 N7 . 1.455(5) ?
C36 H36A . 0.9800 ?
C36 H36B . 0.9800 ?
C36 H36C . 0.9800 ?
C37 N7 . 1.458(4) ?
C37 H37A . 0.9800 ?
C37 H37B . 0.9800 ?
C37 H37C . 0.9800 ?
C38 O16 . 1.247(5) ?
C38 N8 . 1.321(5) ?
C38 H38 . 0.9500 ?
C39 N8 . 1.466(5) ?
C39 H39A . 0.9800 ?
C39 H39B . 0.9800 ?
C39 H39C . 0.9800 ?
C40 N8 . 1.453(5) ?
C40 H40A . 0.9800 ?
C40 H40B . 0.9800 ?
C40 H40C . 0.9800 ?
C41 O17 . 1.218(5) ?
C41 N9 . 1.351(5) ?
C41 H41 . 0.9500 ?
C42 N9 . 1.445(6) ?
C42 H42A . 0.9800 ?
C42 H42B . 0.9800 ?
C42 H42C . 0.9800 ?
C43 N9 . 1.457(6) ?
C43 H43A . 0.9800 ?
C43 H43B . 0.9800 ?
C43 H43C . 0.9800 ?
O13 Mn1 . 2.152(2) ?
O14 Mn1 . 2.231(2) ?
O15 Mn1 . 2.146(2) ?
O16 Mn1 . 2.150(2) ?
O18 Mn1 . 2.171(2) ?
O18 H18C . 0.826(19) ?
O18 H18D . 0.836(19) ?
O19 Mn1 . 2.178(2) ?
O19 H19C . 0.834(19) ?
O19 H19D . 0.839(19) ?

loop_
_geom_hbond_atom_site_label_D
_geom_hbond_atom_site_label_H
_geom_hbond_atom_site_label_A
_geom_hbond_site_symmetry_A
_geom_hbond_distance_DH
_geom_hbond_distance_HA
_geom_hbond_distance_DA
_geom_hbond_angle_DHA
_geom_hbond_publ_flag
O18 H18C O3 . 0.826(19) 2.07(3) 2.847(3) 156(5) yes
O18 H18D O9 . 0.836(19) 1.95(2) 2.778(3) 169(5) yes
O19 H19C O5 . 0.834(19) 1.93(2) 2.746(3) 167(5) yes
O19 H19D O17 . 0.839(19) 1.88(2) 2.713(4) 175(5) yes

loop_
_geom_torsion_atom_site_label_1
_geom_torsion_atom_site_label_2
_geom_torsion_atom_site_label_3
_geom_torsion_atom_site_label_4
_geom_torsion_site_symmetry_1
_geom_torsion_site_symmetry_2
_geom_torsion_site_symmetry_3
_geom_torsion_site_symmetry_4
_geom_torsion
_geom_torsion_publ_flag
O4 Cu1 O1 N1 . . . . 31.5(3) ?
O4 Cu1 O1 N1 3_756 . . . -148.5(3) ?
O4 Cu1 O1 Cu2 . . . . 173.61(13) ?
O4 Cu1 O1 Cu2 3_756 . . . -6.39(13) ?
Cu1 O1 N1 C1 . . . . 151.2(3) ?
Cu2 O1 N1 C1 . . . . 7.5(5) ?
Cu1 O1 N1 Cu3 . . . . -21.4(5) ?
Cu2 O1 N1 Cu3 . . . . -165.1(2) ?
Cu2 O2 C1 N1 . . . . -7.2(4) ?
Cu2 O2 C1 C2 . . . . 174.5(2) ?
O1 N1 C1 O2 . . . . 0.0(6) ?
Cu3 N1 C1 O2 . . . . 171.4(3) ?
O1 N1 C1 C2 . . . . 178.3(3) ?
Cu3 N1 C1 C2 . . . . -10.3(7) ?
O2 C1 C2 C3 . . . . -1.7(4) ?
N1 C1 C2 C3 . . . . 179.9(4) ?
O2 C1 C2 C7 . . . . 178.4(3) ?
N1 C1 C2 C7 . . . . 0.1(5) ?
C7 C2 C3 C4 . . . . -2.6(5) ?
C1 C2 C3 C4 . . . . 177.6(3) ?
C2 C3 C4 C5 . . . . 0.0(7) ?
C3 C4 C5 C6 . . . . 1.9(7) ?
C4 C5 C6 C7 . . . . -1.1(6) ?
C5 C6 C7 O3 . . . . 179.2(3) ?
C5 C6 C7 C2 . . . . -1.5(5) ?
C3 C2 C7 O3 . . . . -177.5(3) ?
C1 C2 C7 O3 . . . . 2.3(4) ?
C3 C2 C7 C6 . . . . 3.2(4) ?
C1 C2 C7 C6 . . . . -176.9(3) ?
C6 C7 O3 Cu3 . . . . -175.5(2) ?
C2 C7 O3 Cu3 . . . . 5.2(4) ?
C7 O3 Cu3 N1 . . . . -10.5(3) ?
C7 O3 Cu3 O5 . . . . 168.6(2) ?
O1 Cu1 O4 N2 3_756 . . . 8.5(2) ?
O1 Cu1 O4 N2 . . . . -171.5(2) ?
O1 Cu1 O4 Cu3 3_756 . . . 148.13(12) ?
O1 Cu1 O4 Cu3 . . . . -31.87(12) ?
Cu1 O4 N2 C8 . . . . 152.2(2) ?
Cu3 O4 N2 C8 . . . . 11.7(3) ?
Cu1 O4 N2 Cu2 . . . 3_756 -20.6(3) ?
Cu3 O4 N2 Cu2 . . . 3_756 -161.17(14) ?
Cu3 O5 C8 N2 . . . . -8.1(4) ?
Cu3 O5 C8 C9 . . . . 172.4(2) ?
O4 N2 C8 O5 . . . . -2.1(4) ?
Cu2 N2 C8 O5 3_756 . . . 169.5(2) ?
O4 N2 C8 C9 . . . . 177.4(3) ?
Cu2 N2 C8 C9 3_756 . . . -11.0(5) ?
O5 C8 C9 C10 . . . . 0.9(4) ?
N2 C8 C9 C10 . . . . -178.6(3) ?
O5 C8 C9 C14 . . . . -179.2(3) ?
N2 C8 C9 C14 . . . . 1.3(5) ?
C14 C9 C10 C11 . . . . -0.5(5) ?
C8 C9 C10 C11 . . . . 179.5(4) ?
C9 C10 C11 C12 . . . . -1.6(7) ?
C10 C11 C12 C13 . . . . 1.7(9) ?
C11 C12 C13 C14 . . . . 0.3(9) ?
C12 C13 C14 O6 . . . . 177.2(5) ?
C12 C13 C14 C9 . . . . -2.4(6) ?
C10 C9 C14 O6 . . . . -177.2(3) ?
C8 C9 C14 O6 . . . . 2.9(5) ?
C10 C9 C14 C13 . . . . 2.4(5) ?
C8 C9 C14 C13 . . . . -177.5(3) ?
C13 C14 O6 Cu2 . . . 3_756 -176.9(2) ?
C9 C14 O6 Cu2 . . . 3_756 2.6(5) ?
O10 Cu4 O7 N3 3_656 . . . -171.7(2) ?
O10 Cu4 O7 N3 . . . . 8.3(2) ?
O10 Cu4 O7 Cu5 3_656 . . . -30.35(12) ?
O10 Cu4 O7 Cu5 . . . . 149.65(12) ?
Cu4 O7 N3 C15 . . . . 154.1(2) ?
Cu5 O7 N3 C15 . . . . 11.5(3) ?
Cu4 O7 N3 Cu6 . . . . -23.4(3) ?
Cu5 O7 N3 Cu6 . . . . -165.93(15) ?
O7 N3 C15 O8 . . . . -3.6(4) ?
Cu6 N3 C15 O8 . . . . 173.3(2) ?
O7 N3 C15 C16 . . . . 176.5(2) ?
Cu6 N3 C15 C16 . . . . -6.5(5) ?
Cu5 O8 C15 N3 . . . . -5.6(4) ?
Cu5 O8 C15 C16 . . . . 174.2(2) ?
N3 C15 C16 C17 . . . . 170.6(3) ?
O8 C15 C16 C17 . . . . -9.2(4) ?
N3 C15 C16 C21 . . . . -8.2(4) ?
O8 C15 C16 C21 . . . . 172.0(3) ?
C21 C16 C17 C18 . . . . 1.5(5) ?
C15 C16 C17 C18 . . . . -177.4(3) ?
C16 C17 C18 C19 . . . . -1.0(6) ?
C17 C18 C19 C20 . . . . -1.1(8) ?
C18 C19 C20 C21 . . . . 2.9(8) ?
C19 C20 C21 O9 . . . . 177.3(4) ?
C19 C20 C21 C16 . . . . -2.3(6) ?
C17 C16 C21 O9 . . . . -179.4(3) ?
C15 C16 C21 O9 . . . . -0.6(5) ?
C17 C16 C21 C20 . . . . 0.2(4) ?
C15 C16 C21 C20 . . . . 179.0(3) ?
C20 C21 O9 Cu6 . . . . -156.7(2) ?
C16 C21 O9 Cu6 . . . . 22.9(4) ?
C21 O9 Cu6 N3 . . . . -27.1(2) ?
C21 O9 Cu6 O11 . . . . 158.8(2) ?
O7 Cu4 O10 N4 3_656 . . . -28.9(3) ?
O7 Cu4 O10 N4 . . . . 151.1(3) ?
O7 Cu4 O10 Cu6 3_656 . . . -170.64(12) ?
O7 Cu4 O10 Cu6 . . . . 9.36(12) ?
Cu4 O10 N4 C22 . . . . -153.5(3) ?
Cu6 O10 N4 C22 . . . . -10.1(5) ?
Cu4 O10 N4 Cu5 . . . 3_656 19.0(5) ?
Cu6 O10 N4 Cu5 . . . 3_656 162.5(2) ?
Cu6 O11 C22 N4 . . . . 8.0(4) ?
Cu6 O11 C22 C23 . . . . -173.11(19) ?
O10 N4 C22 O11 . . . . 1.2(6) ?
Cu5 N4 C22 O11 3_656 . . . -170.1(3) ?
O10 N4 C22 C23 . . . . -177.7(3) ?
Cu5 N4 C22 C23 3_656 . . . 11.0(6) ?
O11 C22 C23 C24 . . . . -2.4(4) ?
N4 C22 C23 C24 . . . . 176.5(4) ?
O11 C22 C23 C28 . . . . 177.3(2) ?
N4 C22 C23 C28 . . . . -3.8(5) ?
C28 C23 C24 C25 . . . . 1.3(4) ?
C22 C23 C24 C25 . . . . -179.0(3) ?
C23 C24 C25 C26 . . . . -0.9(5) ?
C24 C25 C26 C27 . . . . 0.1(5) ?
C25 C26 C27 C28 . . . . 0.5(5) ?
C26 C27 C28 O12 . . . . 179.8(3) ?
C26 C27 C28 C23 . . . . -0.1(4) ?
C24 C23 C28 O12 . . . . 179.3(3) ?
C22 C23 C28 O12 . . . . -0.3(4) ?
C24 C23 C28 C27 . . . . -0.7(4) ?
C22 C23 C28 C27 . . . . 179.6(3) ?
C27 C28 O12 Cu5 . . . 3_656 177.6(2) ?
C23 C28 O12 Cu5 . . . 3_656 -2.5(4) ?
O4B Cu1 O1B N1B 3_756 . . . 156(3) ?
O4B Cu1 O1B N1B . . . . -24(3) ?
O4B Cu1 O1B Cu2B 3_756 . . . -11.3(14) ?
O4B Cu1 O1B Cu2B . . . . 168.7(14) ?
Cu1 O1B N1B C1B . . . . -171(2) ?
Cu2B O1B N1B C1B . . . . -3(4) ?
Cu1 O1B N1B Cu3B . . . . 13(4) ?
Cu2B O1B N1B Cu3B . . . . -178.8(16) ?
Cu2B O2B C1B N1B . . . . 0(4) ?
Cu2B O2B C1B C2B . . . . 178(2) ?
O1B N1B C1B O2B . . . . 1(5) ?
Cu3B N1B C1B O2B . . . . 177(3) ?
O1B N1B C1B C2B . . . . -177(3) ?
Cu3B N1B C1B C2B . . . . -1(5) ?
O2B C1B C2B C3B . . . . 1(4) ?
N1B C1B C2B C3B . . . . 179(3) ?
O2B C1B C2B C7B . . . . 178(3) ?
N1B C1B C2B C7B . . . . -4(5) ?
C7B C2B C3B C4B . . . . -7(6) ?
C1B C2B C3B C4B . . . . 171(4) ?
C2B C3B C4B C5B . . . . 15(8) ?
C3B C4B C5B C6B . . . . -12(9) ?
C4B C5B C6B C7B . . . . 2(7) ?
C5B C6B C7B O3B . . . . -179(4) ?
C5B C6B C7B C2B . . . . 6(5) ?
C3B C2B C7B O3B . . . . -178(3) ?
C1B C2B C7B O3B . . . . 5(5) ?
C3B C2B C7B C6B . . . . -3(4) ?
C1B C2B C7B C6B . . . . 180(3) ?
C6B C7B O3B Cu3B . . . . -175.7(19) ?
C2B C7B O3B Cu3B . . . . -1(4) ?
C7B O3B Cu3B N1B . . . . -3(2) ?
C7B O3B Cu3B O5B . . . . -177(2) ?
O1B Cu1 O4B N2B . . . . 161(3) ?
O1B Cu1 O4B N2B 3_756 . . . -19(3) ?
O1B Cu1 O4B Cu3B . . . . 26.3(12) ?
O1B Cu1 O4B Cu3B 3_756 . . . -153.7(12) ?
Cu1 O4B N2B C8B . . . . -147(4) ?
Cu3B O4B N2B C8B . . . . -10(6) ?
Cu1 O4B N2B Cu2B . . . 3_756 20(5) ?
Cu3B O4B N2B Cu2B . . . 3_756 157(3) ?
Cu3B O5B C8B N2B . . . . 14(5) ?
Cu3B O5B C8B C9B . . . . -168.8(19) ?
O4B N2B C8B O5B . . . . -3(7) ?
Cu2B N2B C8B O5B 3_756 . . . -169(3) ?
O4B N2B C8B C9B . . . . 180(3) ?
Cu2B N2B C8B C9B 3_756 . . . 14(7) ?
O5B C8B C9B C10B . . . . -3(4) ?
N2B C8B C9B C10B . . . . 174(4) ?
O5B C8B C9B C14B . . . . 177(3) ?
N2B C8B C9B C14B . . . . -5(5) ?
C14B C9B C10B C11B . . . . -5(5) ?
C8B C9B C10B C11B . . . . 176(3) ?
C9B C10B C11B C12B . . . . 9(6) ?
C10B C11B C12B C13B . . . . -11(8) ?
C11B C12B C13B C14B . . . . 9(7) ?
C10B C9B C14B O6B . . . . -175(3) ?
C8B C9B C14B O6B . . . . 4(5) ?
C10B C9B C14B C13B . . . . 2(4) ?
C8B C9B C14B C13B . . . . -179(3) ?
C12B C13B C14B O6B . . . . 173(4) ?
C12B C13B C14B C9B . . . . -4(5) ?
C9B C14B O6B Cu2B . . . 3_756 -13(4) ?
C13B C14B O6B Cu2B . . . 3_756 170(2) ?
Cu5B O7B N3B C15B . . . . 15(10) ?
Cu4 O7B N3B C15B . . . . 150(6) ?
Cu5B O7B N3B Cu6B . . . . -161(5) ?
Cu4 O7B N3B Cu6B . . . . -25(9) ?
Cu5B O8B C15B N3B . . . . -11(9) ?
Cu5B O8B C15B C16B . . . . 172(4) ?
O7B N3B C15B O8B . . . . -2(12) ?
Cu6B N3B C15B O8B . . . . 173(7) ?
O7B N3B C15B C16B . . . . 175(6) ?
Cu6B N3B C15B C16B . . . . -10(14) ?
O8B C15B C16B C17B . . . . 5(7) ?
N3B C15B C16B C17B . . . . -172(7) ?
O8B C15B C16B C21B . . . . 177(5) ?
N3B C15B C16B C21B . . . . 0(10) ?
C21B C16B C17B C18B . . . . 10(8) ?
C15B C16B C17B C18B . . . . -177(5) ?
C16B C17B C18B C19B . . . . -1(10) ?
C17B C18B C19B C20B . . . . -5(12) ?
C18B C19B C20B C21B . . . . 2(12) ?
C19B C20B C21B O9B . . . . 175(6) ?
C19B C20B C21B C16B . . . . 6(8) ?
C17B C16B C21B O9B . . . . -180(5) ?
C15B C16B C21B O9B . . . . 9(8) ?
C17B C16B C21B C20B . . . . -13(7) ?
C15B C16B C21B C20B . . . . 176(5) ?
C20B C21B O9B Cu6B . . . . -173(4) ?
C16B C21B O9B Cu6B . . . . -6(7) ?
C21B O9B Cu6B N3B . . . . -2(5) ?
C21B O9B Cu6B O11B . . . . 178(4) ?
O7B Cu4 O10B N4B 3_656 . . . 11(4) ?
O7B Cu4 O10B N4B . . . . -169(4) ?
O7B Cu4 O10B Cu6B 3_656 . . . 156(2) ?
O7B Cu4 O10B Cu6B . . . . -24(2) ?
Cu4 O10B N4B C22B . . . . -178(4) ?
Cu6B O10B N4B C22B . . . . 34(5) ?
Cu4 O10B N4B Cu5B . . . 3_656 -34(5) ?
Cu6B O10B N4B Cu5B . . . 3_656 178(2) ?
Cu6B O11B C22B N4B . . . . 23(6) ?
Cu6B O11B C22B C23B . . . . -171(4) ?
O10B N4B C22B O11B . . . . -37(7) ?
Cu5B N4B C22B O11B 3_656 . . . -173(4) ?
O10B N4B C22B C23B . . . . 156(5) ?
Cu5B N4B C22B C23B 3_656 . . . 20(8) ?
O11B C22B C23B C24B . . . . 4(8) ?
N4B C22B C23B C24B . . . . 170(6) ?
O11B C22B C23B C28B . . . . -177(5) ?
N4B C22B C23B C28B . . . . -11(8) ?
C28B C23B C24B C25B . . . . -10(11) ?
C22B C23B C24B C25B . . . . 169(9) ?
C23B C24B C25B C26B . . . . 8(17) ?
C24B C25B C26B C27B . . . . 0(18) ?
C25B C26B C27B C28B . . . . -8(14) ?
C24B C23B C28B O12B . . . . -169(5) ?
C22B C23B C28B O12B . . . . 13(9) ?
C24B C23B C28B C27B . . . . 2(8) ?
C22B C23B C28B C27B . . . . -177(5) ?
C26B C27B C28B O12B . . . . 178(6) ?
C26B C27B C28B C23B . . . . 7(9) ?
C23B C28B O12B Cu5B . . . 3_656 -23(8) ?
C27B C28B O12B Cu5B . . . 3_656 167(4) ?
O13 C29 N5 C30 . . . . -2.6(6) ?
O13 C29 N5 C31 . . . . 179.7(4) ?
O14 C32 N6 C33 . . . . 2.0(6) ?
O14 C32 N6 C34 . . . . 175.9(3) ?
O15 C35 N7 C36 . . . . -0.5(5) ?
O15 C35 N7 C37 . . . . -179.5(3) ?
O16 C38 N8 C40 . . . . -179.2(4) ?
O16 C38 N8 C39 . . . . 1.8(6) ?
O17 C41 N9 C42 . . . . 3.9(7) ?
O17 C41 N9 C43 . . . . 179.9(5) ?
N5 C29 O13 Mn1 . . . . 153.2(3) ?
N6 C32 O14 Mn1 . . . . 176.8(3) ?
N7 C35 O15 Mn1 . . . . 111.5(3) ?
N8 C38 O16 Mn1 . . . . -68.8(6) ?

_cod_database_fobs_code 2243377
